data_4308076
loop_
_publ_author_name
'Luis Palacios'
'\'Angeles G. De La Torre'
'Sebasti\'an Bruque'
'Jose L. Garc\'ia-Mu\~noz'
'Santiago Garc\'ia-Granda'
'Denis Sheptyakov'
'Miguel A. G. Aranda'

_publ_section_title
;
Crystal Structures and in-Situ Formation Study of Mayenite Electrides
;
_journal_name_full 'Inorganic Chemistry'
_journal_page_first 4167
_journal_page_last 4176
_journal_paper_doi 10.1021/ic0700497
_journal_volume 46
_journal_year 2007
_chemical_formula_sum 'Al7 Ca6 O16.27'
_chemical_formula_weight 689.62
_space_group_IT_number 220
_symmetry_cell_setting cubic
_symmetry_space_group_name_Hall 'I -4bd 2c 3'
_symmetry_space_group_name_H-M 'I -4 3 d'
_audit_author_name 'Aranda M. A. G.'
_audit_creation_date 2006-04-03T12:06
_audit_creation_method 'from EXP file using GSAS2CIF'
_audit_update_record ' 2006-04-03T12:06  Initial CIF as created by GSAS2CIF'
_cell_angle_alpha 90.0
_cell_angle_beta 90.0
_cell_angle_gamma 90.0
_cell_formula_units_Z 4
_cell_length_a 11.992147(4)
_cell_length_b 11.992147
_cell_length_c 11.992147
_cell_volume 1724.6097(6)
_computing_structure_refinement GSAS
_pd_block_id 2006-04-03T12:06|C12A7_eV_RT_phase1|Aranda_M._A._G.||
_pd_phase_name C12A7-Verde
_pd_proc_ls_prof_R_factor 0.0515
_pd_proc_ls_prof_wR_factor 0.0450
_refine_ls_goodness_of_fit_all 0.78
_refine_ls_matrix_type full
_refine_ls_number_parameters 97
_refine_ls_number_restraints 0
_refine_ls_shift/su_max 0.04
_refine_ls_shift/su_mean 0.00
_cod_data_source_file ic0700497-file001_3.cif
_cod_data_source_block C12A7_eV_RT_phase_1
_cod_depositor_comments
;
The following automatic conversions were performed:
'_geom_angle_publ_flag' value 'N' changed to 'n' according to
'/home/saulius/struct/CIF-dictionaries/cif_core.dic' dictionary named
'cif_core.dic' version 2.4.1 from 2010-06-29 (395
times).

'_geom_bond_publ_flag' value 'N' changed to 'n' according to
'/home/saulius/struct/CIF-dictionaries/cif_core.dic' dictionary named
'cif_core.dic' version 2.4.1 from 2010-06-29 (325 times).

Automatic conversion script
Id: cif_fix_enum 1527 2010-12-29 10:47:43Z saulius 
;
_cod_original_cell_volume 1724.6100(7)
_cod_original_formula_sum 'Al7 Ca6.00 O16.27'
_cod_database_code 4308076

loop_
_symmetry_equiv_pos_site_id
_symmetry_equiv_pos_as_xyz
1 +x,+y,+z
2 +z,+x,+y
3 +y,+z,+x
4 +y+3/4,-x+1/4,-z+3/4
5 -z+3/4,+y+3/4,-x+1/4
6 -x+1/4,-z+3/4,+y+3/4
7 -x,-y+1/2,+z
8 -z+1/2,+x,-y
9 -y,-z+1/2,+x
10 +x,-y,-z+1/2
11 +z,-x,-y+1/2
12 -y+1/2,+z,-x
13 -y+1/4,+x+1/4,-z+3/4
14 -z+3/4,-y+1/4,+x+1/4
15 +x+1/4,-z+3/4,-y+1/4
16 +x+3/4,+z+3/4,+y+3/4
17 +y+3/4,+x+3/4,+z+3/4
18 +z+3/4,+y+3/4,+x+3/4
19 +y+1/2,-z+1/2,-x
20 -y+3/4,-x+1/4,+z+1/4
21 +z+1/4,-y+3/4,-x+1/4
22 -x+1/4,+z+1/4,-y+3/4
23 -x,+y+1/2,-z+1/2
24 -z+1/2,-x,+y+1/2
101 +x+1/2,+y+1/2,+z+1/2
102 +z+1/2,+x+1/2,+y+1/2
103 +y+1/2,+z+1/2,+x+1/2
104 +y+1/4,-x+3/4,-z+1/4
105 -z+1/4,+y+1/4,-x+3/4
106 -x+3/4,-z+1/4,+y+1/4
107 -x+1/2,-y,+z+1/2
108 -z,+x+1/2,-y+1/2
109 -y+1/2,-z,+x+1/2
110 +x+1/2,-y+1/2,-z
111 +z+1/2,-x+1/2,-y
112 -y,+z+1/2,-x+1/2
113 -y+3/4,+x+3/4,-z+1/4
114 -z+1/4,-y+3/4,+x+3/4
115 +x+3/4,-z+1/4,-y+3/4
116 +x+1/4,+z+1/4,+y+1/4
117 +y+1/4,+x+1/4,+z+1/4
118 +z+1/4,+y+1/4,+x+1/4
119 +y,-z,-x+1/2
120 -y+1/4,-x+3/4,+z+3/4
121 +z+3/4,-y+1/4,-x+3/4
122 -x+3/4,+z+3/4,-y+1/4
123 -x+1/2,+y,-z
124 -z,-x+1/2,+y

loop_
_atom_site_aniso_label
_atom_site_aniso_U_11
_atom_site_aniso_U_12
_atom_site_aniso_U_13
_atom_site_aniso_U_22
_atom_site_aniso_U_23
_atom_site_aniso_U_33
Ca1 0.00954(30) 0.0 0.0 0.00458(20) 0.00106(18) 0.00489(19)
Al1 0.0103(2) -0.0006(2) -0.0006(2) 0.0103(2) -0.0006(2) 0.0103(2)
Al2 0.00636(22) 0.0 0.0 0.00636(22) 0.0 -0.00052(34)
O2 0.0099(1) -0.0028(1) -0.0028(1) 0.0099(1) -0.0028(1) 0.0099(1)
O1 0.0129(2) -0.0008(2) 0.0080(2) 0.0116(2) -0.0037(1) 0.0122(2)

loop_
_atom_site_type_symbol
_atom_site_label
_atom_site_fract_x
_atom_site_fract_y
_atom_site_fract_z
_atom_site_occupancy
_atom_site_thermal_displace_type
_atom_site_U_iso_or_equiv
_atom_site_symmetry_multiplicity
Ca Ca1 0.89096(5) 0.0 0.75 0.8895(19) Uani 0.00634 24
Al Al1 1.01866(3) 0.01866(3) 1.01866(3) 1.0 Uani 0.0103 16
Al Al2 1.0 -0.25 0.625 1.0 Uani 0.00407 12
O O2 0.93556(3) -0.06444(3) 0.93556(3) 1.0 Uani 0.00985 16
O O1 0.90035(4) -0.19182(3) 0.71323(4) 1.0 Uani 0.01225 48
Ca Ca2 0.9500(5) 0.0 0.75 0.1105(19) Uiso 0.0215(13) 24
O O3 0.6868(17) 0.1146(21) -0.0037(26) 0.0223(8) Uiso 0.03 48

loop_
_atom_type_symbol
_atom_type_number_in_cell
Ca 24.0
Al 28.0
O 65.071

loop_
_geom_angle_atom_site_label_1
_geom_angle_atom_site_label_2
_geom_angle_atom_site_label_3
_geom_angle
_geom_angle_site_symmetry_1
_geom_angle_site_symmetry_2
_geom_angle_site_symmetry_3
_geom_angle_publ_flag
Ca1 Ca1 Ca1 60.0 2_546 . 3_645 n
Ca1 Ca1 Ca1 125.336(20) 2_546 . 11_565 n
Ca1 Ca1 Ca1 145.702(5) 2_546 . 112_647 n
Ca1 Ca1 Al1 99.035(21) 2_546 . 4_566 n
Ca1 Ca1 Al1 54.187(7) 2_546 . 16_435 n
Ca1 Ca1 Al2 62.668(10) 2_546 . 2_546 n
Ca1 Ca1 O2 40.350(10) 2_546 . 1_555 n
Ca1 Ca1 O2 164.883(21) 2_546 . 10_556 n
Ca1 Ca1 O1 80.024(10) 2_546 . 1_555 n
Ca1 Ca1 O1 39.135(9) 2_546 . 2_546 n
Ca1 Ca1 O1 102.551(19) 2_546 . 10_556 n
Ca1 Ca1 O1 90.312(20) 2_546 . 11_565 n
Ca1 Ca1 Ca2 117.332(10) 2_546 . 1_555 n
Ca1 Ca1 Ca2 10.92(10) 2_546 . 2_546 n
Ca1 Ca1 Ca2 122.52(5) 2_546 . 11_565 n
Ca1 Ca1 O3 131.1(5) 2_546 . 3_655 n
Ca1 Ca1 O3 103.1(5) 2_546 . 119_547 n
Ca1 Ca1 Ca1 145.702(5) 3_645 . 11_565 n
Ca1 Ca1 Ca1 138.396(21) 3_645 . 112_647 n
Ca1 Ca1 Al1 156.388(16) 3_645 . 4_566 n
Ca1 Ca1 Al1 54.187(7) 3_645 . 16_435 n
Ca1 Ca1 Al2 110.802(10) 3_645 . 2_546 n
Ca1 Ca1 O2 40.351(10) 3_645 . 1_555 n
Ca1 Ca1 O2 127.218(26) 3_645 . 10_556 n
Ca1 Ca1 O1 43.154(15) 3_645 . 1_555 n
Ca1 Ca1 O1 77.814(10) 3_645 . 2_546 n
Ca1 Ca1 O1 134.060(11) 3_645 . 10_556 n
Ca1 Ca1 O1 143.788(19) 3_645 . 11_565 n
Ca1 Ca1 Ca2 69.198(10) 3_645 . 1_555 n
Ca1 Ca1 Ca2 68.79(8) 3_645 . 2_546 n
Ca1 Ca1 Ca2 134.87(10) 3_645 . 11_565 n
Ca1 Ca1 O3 76.7(6) 3_645 . 3_655 n
Ca1 Ca1 O3 63.0(6) 3_645 . 119_547 n
Ca1 Ca1 Ca1 60.0 11_565 . 112_647 n
Ca1 Ca1 Al1 54.187(7) 11_565 . 4_566 n
Ca1 Ca1 Al1 99.035(21) 11_565 . 16_435 n
Ca1 Ca1 Al2 62.668(10) 11_565 . 2_546 n
Ca1 Ca1 O2 164.883(21) 11_565 . 1_555 n
Ca1 Ca1 O2 40.350(10) 11_565 . 10_556 n
Ca1 Ca1 O1 102.551(19) 11_565 . 1_555 n
Ca1 Ca1 O1 90.312(20) 11_565 . 2_546 n
Ca1 Ca1 O1 80.024(10) 11_565 . 10_556 n
Ca1 Ca1 O1 39.135(9) 11_565 . 11_565 n
Ca1 Ca1 Ca2 117.332(10) 11_565 . 1_555 n
Ca1 Ca1 Ca2 122.52(5) 11_565 . 2_546 n
Ca1 Ca1 Ca2 10.92(10) 11_565 . 11_565 n
Ca1 Ca1 O3 103.1(5) 11_565 . 3_655 n
Ca1 Ca1 O3 131.1(5) 11_565 . 119_547 n
Ca1 Ca1 Al1 54.187(7) 112_656 . 4_566 n
Ca1 Ca1 Al1 156.387(16) 112_656 . 16_435 n
Ca1 Ca1 Al2 110.802(10) 112_557 . 2_546 n
Ca1 Ca1 O2 127.218(26) 112_556 . 1_555 n
Ca1 Ca1 O2 40.351(10) 112_556 . 10_556 n
Ca1 Ca1 O1 134.060(11) 112_646 . 1_555 n
Ca1 Ca1 O1 143.788(19) 112_646 . 2_546 n
Ca1 Ca1 O1 43.154(15) 112_646 . 10_556 n
Ca1 Ca1 O1 77.814(10) 112_646 . 11_565 n
Ca1 Ca1 Ca2 69.198(10) 112_556 . 1_555 n
Ca1 Ca1 Ca2 134.87(10) 112_556 . 2_546 n
Ca1 Ca1 Ca2 68.79(8) 112_556 . 11_565 n
Ca1 Ca1 O3 63.0(6) 112_547 . 3_655 n
Ca1 Ca1 O3 76.7(6) 112_547 . 119_547 n
Al1 Ca1 Al1 124.424(21) 4_566 . 16_435 n
Al1 Ca1 Al2 62.212(10) 4_566 . 2_546 n
Al1 Ca1 O2 116.798(12) 4_566 . 1_555 n
Al1 Ca1 O2 75.852(16) 4_566 . 10_556 n
Al1 Ca1 O1 150.933(23) 4_566 . 1_555 n
Al1 Ca1 O1 92.474(19) 4_566 . 2_546 n
Al1 Ca1 O1 33.974(11) 4_566 . 10_556 n
Al1 Ca1 O1 34.389(10) 4_566 . 11_565 n
Al1 Ca1 Ca2 117.788(10) 4_566 . 1_555 n
Al1 Ca1 Ca2 89.24(10) 4_566 . 2_546 n
Al1 Ca1 Ca2 64.03(9) 4_566 . 11_565 n
Al1 Ca1 O3 116.3(6) 4_566 . 3_655 n
Al1 Ca1 O3 117.0(6) 4_566 . 119_547 n
Al1 Ca1 Al2 62.212(10) 16_435 . 2_546 n
Al1 Ca1 O2 75.852(16) 16_435 . 1_555 n
Al1 Ca1 O2 116.797(12) 16_435 . 10_556 n
Al1 Ca1 O1 33.974(11) 16_435 . 1_555 n
Al1 Ca1 O1 34.389(10) 16_435 . 2_546 n
Al1 Ca1 O1 150.934(23) 16_435 . 10_556 n
Al1 Ca1 O1 92.475(19) 16_435 . 11_565 n
Al1 Ca1 Ca2 117.788(10) 16_435 . 1_555 n
Al1 Ca1 Ca2 64.03(9) 16_435 . 2_546 n
Al1 Ca1 Ca2 89.24(10) 16_435 . 11_565 n
Al1 Ca1 O3 117.0(6) 16_435 . 3_655 n
Al1 Ca1 O3 116.3(6) 16_435 . 119_547 n
Al2 Ca1 O2 102.790(16) 2_546 . 1_555 n
Al2 Ca1 O2 102.790(16) 2_546 . 10_556 n
Al2 Ca1 O1 92.752(18) 2_546 . 1_555 n
Al2 Ca1 O1 32.992(11) 2_546 . 2_546 n
Al2 Ca1 O1 92.752(18) 2_546 . 10_556 n
Al2 Ca1 O1 32.992(11) 2_546 . 11_565 n
Al2 Ca1 Ca2 180.0 2_546 . 1_555 n
Al2 Ca1 Ca2 61.061(17) 2_546 . 2_546 n
Al2 Ca1 Ca2 61.061(17) 2_546 . 11_565 n
Al2 Ca1 O3 164.2(4) 2_546 . 3_655 n
Al2 Ca1 O3 164.2(4) 2_546 . 119_547 n
O2 Ca1 O2 154.419(32) 1_555 . 10_556 n
O2 Ca1 O1 81.302(17) 1_555 . 1_555 n
O2 Ca1 O1 77.428(17) 1_555 . 2_546 n
O2 Ca1 O1 97.468(18) 1_555 . 10_556 n
O2 Ca1 O1 126.088(19) 1_555 . 11_565 n
O2 Ca1 Ca2 77.210(16) 1_555 . 1_555 n
O2 Ca1 Ca2 42.413(28) 1_555 . 2_546 n
O2 Ca1 Ca2 162.28(7) 1_555 . 11_565 n
O2 Ca1 O3 91.9(5) 1_555 . 3_655 n
O2 Ca1 O3 62.7(5) 1_555 . 119_547 n
O2 Ca1 O1 97.468(18) 10_556 . 1_555 n
O2 Ca1 O1 126.088(19) 10_556 . 2_546 n
O2 Ca1 O1 81.302(17) 10_556 . 10_556 n
O2 Ca1 O1 77.428(17) 10_556 . 11_565 n
O2 Ca1 Ca2 77.210(16) 10_556 . 1_555 n
O2 Ca1 Ca2 162.28(7) 10_556 . 2_546 n
O2 Ca1 Ca2 42.413(28) 10_556 . 11_565 n
O2 Ca1 O3 62.7(5) 10_556 . 3_655 n
O2 Ca1 O3 91.9(5) 10_556 . 119_547 n
O1 Ca1 O1 68.321(21) 1_555 . 2_546 n
O1 Ca1 O1 174.50(4) 1_555 . 10_556 n
O1 Ca1 O1 116.740(20) 1_555 . 11_565 n
O1 Ca1 Ca2 87.248(18) 1_555 . 1_555 n
O1 Ca1 Ca2 90.94(10) 1_555 . 2_546 n
O1 Ca1 Ca2 91.73(11) 1_555 . 11_565 n
O1 Ca1 O3 83.5(6) 1_555 . 3_655 n
O1 Ca1 O3 91.2(6) 1_555 . 119_547 n
O1 Ca1 O1 116.740(20) 2_546 . 10_556 n
O1 Ca1 O1 65.983(23) 2_546 . 11_565 n
O1 Ca1 Ca2 147.008(11) 2_546 . 1_555 n
O1 Ca1 Ca2 43.77(5) 2_546 . 2_546 n
O1 Ca1 Ca2 84.86(6) 2_546 . 11_565 n
O1 Ca1 O3 151.0(6) 2_546 . 3_655 n
O1 Ca1 O3 137.7(6) 2_546 . 119_547 n
O1 Ca1 O1 68.321(21) 10_556 . 11_565 n
O1 Ca1 Ca2 87.248(18) 10_556 . 1_555 n
O1 Ca1 Ca2 91.73(11) 10_556 . 2_546 n
O1 Ca1 Ca2 90.94(10) 10_556 . 11_565 n
O1 Ca1 O3 91.2(6) 10_556 . 3_655 n
O1 Ca1 O3 83.5(6) 10_556 . 119_547 n
O1 Ca1 Ca2 147.008(11) 11_565 . 1_555 n
O1 Ca1 Ca2 84.86(6) 11_565 . 2_546 n
O1 Ca1 Ca2 43.77(5) 11_565 . 11_565 n
O1 Ca1 O3 137.7(6) 11_565 . 3_655 n
O1 Ca1 O3 151.0(6) 11_565 . 119_547 n
Ca2 Ca1 Ca2 118.939(17) 1_555 . 2_546 n
Ca2 Ca1 Ca2 118.939(17) 1_555 . 11_565 n
Ca2 Ca1 O3 15.8(4) 1_555 . 3_655 n
Ca2 Ca1 O3 15.8(4) 1_555 . 119_547 n
Ca2 Ca1 Ca2 122.122(34) 2_546 . 11_565 n
Ca2 Ca1 O3 134.1(4) 2_546 . 3_655 n
Ca2 Ca1 O3 103.6(4) 2_546 . 119_547 n
Ca2 Ca1 O3 103.6(4) 11_565 . 3_655 n
Ca2 Ca1 O3 134.1(4) 11_565 . 119_547 n
O3 Ca1 O3 31.6(8) 3_655 . 119_547 n
Ca1 Al1 Ca1 71.626(15) 13_646 . 14_655 n
Ca1 Al1 Ca1 71.627(15) 13_646 . 15_556 n
Ca1 Al1 O2 137.494(9) 13_646 . 1_555 n
Ca1 Al1 O1 53.838(21) 13_646 . 116_535 n
Ca1 Al1 O1 47.485(21) 13_646 . 117_634 n
Ca1 Al1 O1 105.584(33) 13_646 . 118_544 n
Ca1 Al1 Ca2 100.39(9) 13_646 . 1_555 n
Ca1 Al1 Ca2 164.32(10) 13_646 . 2_546 n
Ca1 Al1 Ca2 119.493(32) 13_646 . 3_645 n
Ca1 Al1 Ca1 71.626(15) 14_655 . 15_556 n
Ca1 Al1 O2 137.492(9) 14_655 . 1_555 n
Ca1 Al1 O1 105.584(33) 14_655 . 116_535 n
Ca1 Al1 O1 53.838(21) 14_655 . 117_634 n
Ca1 Al1 O1 47.484(21) 14_655 . 118_544 n
Ca1 Al1 Ca2 119.492(32) 14_655 . 1_555 n
Ca1 Al1 Ca2 100.39(9) 14_655 . 2_546 n
Ca1 Al1 Ca2 164.32(10) 14_655 . 3_645 n
Ca1 Al1 O2 137.497(9) 15_556 . 1_555 n
Ca1 Al1 O1 47.485(21) 15_556 . 116_535 n
Ca1 Al1 O1 105.584(33) 15_556 . 117_634 n
Ca1 Al1 O1 53.838(21) 15_556 . 118_544 n
Ca1 Al1 Ca2 164.32(10) 15_556 . 1_555 n
Ca1 Al1 Ca2 119.493(32) 15_556 . 2_546 n
Ca1 Al1 Ca2 100.39(9) 15_556 . 3_645 n
O2 Al1 O1 116.803(25) 1_555 . 116_535 n
O2 Al1 O1 116.799(25) 1_555 . 117_634 n
O2 Al1 O1 116.801(25) 1_555 . 118_544 n
O2 Al1 Ca2 42.31(7) 1_555 . 1_555 n
O2 Al1 Ca2 42.31(7) 1_555 . 2_546 n
O2 Al1 Ca2 42.32(7) 1_555 . 3_645 n
O1 Al1 O1 101.247(31) 116_535 . 117_634 n
O1 Al1 O1 101.248(31) 116_535 . 118_544 n
O1 Al1 Ca2 116.87(10) 116_445 . 1_555 n
O1 Al1 Ca2 141.66(10) 116_445 . 2_546 n
O1 Al1 Ca2 76.35(4) 116_445 . 3_645 n
O1 Al1 O1 101.246(31) 117_634 . 118_544 n
O1 Al1 Ca2 76.35(4) 117_544 . 1_555 n
O1 Al1 Ca2 116.87(10) 117_544 . 2_546 n
O1 Al1 Ca2 141.66(10) 117_544 . 3_645 n
O1 Al1 Ca2 141.66(10) 118_454 . 1_555 n
O1 Al1 Ca2 76.35(4) 118_454 . 2_546 n
O1 Al1 Ca2 116.87(10) 118_454 . 3_645 n
Ca2 Al1 Ca2 71.32(10) 1_555 . 2_546 n
Ca2 Al1 Ca2 71.32(10) 1_555 . 3_645 n
Ca2 Al1 Ca2 71.32(10) 2_546 . 3_645 n
Ca1 Al2 Ca1 180.0 3_645 . 5_646 n
Ca1 Al2 O1 52.597(15) 3_645 . 1_555 n
Ca1 Al2 O1 52.597(15) 3_645 . 7_745 n
Ca1 Al2 O1 127.403(15) 3_645 . 104_655 n
Ca1 Al2 O1 127.403(15) 3_645 . 113_635 n
Ca1 Al2 O1 127.403(15) 5_646 . 1_555 n
Ca1 Al2 O1 127.403(15) 5_646 . 7_745 n
Ca1 Al2 O1 52.597(15) 5_646 . 104_655 n
Ca1 Al2 O1 52.597(15) 5_646 . 113_635 n
O1 Al2 O1 105.193(29) 1_555 . 7_745 n
O1 Al2 O1 111.652(15) 1_555 . 104_655 n
O1 Al2 O1 111.652(15) 1_555 . 113_635 n
O1 Al2 O1 111.652(15) 7_745 . 104_655 n
O1 Al2 O1 111.652(15) 7_745 . 113_635 n
O1 Al2 O1 105.193(29) 104_655 . 113_635 n
Ca1 O2 Ca1 99.301(21) 1_555 . 2_546 n
Ca1 O2 Ca1 99.300(21) 1_555 . 3_645 n
Ca1 O2 Al1 118.360(16) 1_555 . 1_555 n
Ca1 O2 Ca2 17.00(15) 1_555 . 1_555 n
Ca1 O2 Ca2 93.98(5) 1_555 . 2_546 n
Ca1 O2 Ca2 116.20(15) 1_555 . 3_645 n
Ca1 O2 Ca1 99.299(21) 2_546 . 3_645 n
Ca1 O2 Al1 118.358(16) 2_546 . 1_555 n
Ca1 O2 Ca2 116.20(15) 2_546 . 1_555 n
Ca1 O2 Ca2 17.00(15) 2_546 . 2_546 n
Ca1 O2 Ca2 93.97(5) 2_546 . 3_645 n
Ca1 O2 Al1 118.355(16) 3_645 . 1_555 n
Ca1 O2 Ca2 93.98(5) 3_645 . 1_555 n
Ca1 O2 Ca2 116.20(15) 3_645 . 2_546 n
Ca1 O2 Ca2 17.00(15) 3_645 . 3_645 n
Al1 O2 Ca2 108.22(10) 1_555 . 1_555 n
Al1 O2 Ca2 108.22(10) 1_555 . 2_546 n
Al1 O2 Ca2 108.21(10) 1_555 . 3_645 n
Ca2 O2 Ca2 110.70(9) 1_555 . 2_546 n
Ca2 O2 Ca2 110.70(9) 1_555 . 3_645 n
Ca2 O2 Ca2 110.69(9) 2_546 . 3_645 n
Ca1 O1 Ca1 97.711(18) 1_555 . 3_645 n
Ca1 O1 Al1 98.541(27) 1_555 . 16_435 n
Ca1 O1 Al2 122.687(24) 1_555 . 1_555 n
Ca1 O1 Ca2 17.02(14) 1_555 . 1_555 n
Ca1 O1 Al1 91.773(23) 3_645 . 16_435 n
Ca1 O1 Al2 94.411(20) 3_645 . 1_555 n
Ca1 O1 Ca2 89.56(8) 3_645 . 1_555 n
Al1 O1 Al2 136.868(31) 16_435 . 1_555 n
Al1 O1 Ca2 113.86(13) 16_435 . 1_555 n
Al2 O1 Ca2 108.84(13) 1_555 . 1_555 n
Ca1 Ca2 Ca1 99.88(10) 1_555 . 3_645 n
Ca1 Ca2 Ca1 99.88(10) 1_555 . 112_647 n
Ca1 Ca2 Al1 104.30(11) 1_555 . 1_555 n
Ca1 Ca2 Al1 104.30(11) 1_555 . 10_556 n
Ca1 Ca2 O2 85.79(16) 1_555 . 1_555 n
Ca1 Ca2 O2 85.79(16) 1_555 . 10_556 n
Ca1 Ca2 O1 75.73(15) 1_555 . 1_555 n
Ca1 Ca2 O1 75.73(15) 1_555 . 10_556 n
Ca1 Ca2 Ca2 51.88(9) 1_555 . 2_546 n
Ca1 Ca2 Ca2 98.87(10) 1_555 . 3_645 n
Ca1 Ca2 Ca2 51.88(9) 1_555 . 11_565 n
Ca1 Ca2 Ca2 98.87(10) 1_555 . 112_556 n
Ca1 Ca2 O3 159.0(5) 1_555 . 3_655 n
Ca1 Ca2 O3 161.1(5) 1_555 . 13_645 n
Ca1 Ca2 O3 159.0(5) 1_555 . 119_547 n
Ca1 Ca2 O3 161.1(5) 1_555 . 120_556 n
Ca1 Ca2 Ca1 160.24(21) 3_645 . 112_647 n
Ca1 Ca2 Al1 63.095(24) 3_645 . 1_555 n
Ca1 Ca2 Al1 111.58(7) 3_645 . 10_556 n
Ca1 Ca2 O2 43.612(19) 3_645 . 1_555 n
Ca1 Ca2 O2 138.52(4) 3_645 . 10_556 n
Ca1 Ca2 O1 46.666(26) 3_645 . 1_555 n
Ca1 Ca2 O1 140.426(32) 3_645 . 10_556 n
Ca1 Ca2 Ca2 66.44(4) 3_645 . 2_546 n
Ca1 Ca2 Ca2 9.18(7) 3_645 . 3_645 n
Ca1 Ca2 Ca2 127.70(18) 3_645 . 11_565 n
Ca1 Ca2 Ca2 159.11(16) 3_645 . 112_556 n
Ca1 Ca2 O3 89.7(8) 3_645 . 3_655 n
Ca1 Ca2 O3 63.4(6) 3_645 . 13_645 n
Ca1 Ca2 O3 71.6(8) 3_645 . 119_547 n
Ca1 Ca2 O3 97.1(6) 3_645 . 120_556 n
Ca1 Ca2 Al1 111.58(7) 112_656 . 1_555 n
Ca1 Ca2 Al1 63.095(24) 112_656 . 10_556 n
Ca1 Ca2 O2 138.52(4) 112_556 . 1_555 n
Ca1 Ca2 O2 43.612(19) 112_556 . 10_556 n
Ca1 Ca2 O1 140.426(32) 112_646 . 1_555 n
Ca1 Ca2 O1 46.666(26) 112_646 . 10_556 n
Ca1 Ca2 Ca2 127.70(18) 112_556 . 2_546 n
Ca1 Ca2 Ca2 159.11(16) 112_556 . 3_645 n
Ca1 Ca2 Ca2 66.44(4) 112_556 . 11_565 n
Ca1 Ca2 Ca2 9.18(7) 112_556 . 112_556 n
Ca1 Ca2 O3 71.6(8) 112_547 . 3_655 n
Ca1 Ca2 O3 97.1(6) 112_547 . 13_645 n
Ca1 Ca2 O3 89.7(8) 112_547 . 119_547 n
Ca1 Ca2 O3 63.4(6) 112_547 . 120_556 n
Al1 Ca2 Al1 151.40(21) 1_555 . 10_556 n
Al1 Ca2 O2 29.47(4) 1_555 . 1_555 n
Al1 Ca2 O2 155.08(11) 1_555 . 10_556 n
Al1 Ca2 O1 107.527(15) 1_555 . 1_555 n
Al1 Ca2 O1 79.665(17) 1_555 . 10_556 n
Al1 Ca2 Ca2 54.34(5) 1_555 . 2_546 n
Al1 Ca2 Ca2 54.34(5) 1_555 . 3_645 n
Al1 Ca2 Ca2 152.61(12) 1_555 . 11_565 n
Al1 Ca2 Ca2 120.45(14) 1_555 . 112_556 n
Al1 Ca2 O3 96.7(6) 1_555 . 3_655 n
Al1 Ca2 O3 76.7(8) 1_555 . 13_645 n
Al1 Ca2 O3 54.7(5) 1_555 . 119_547 n
Al1 Ca2 O3 76.3(8) 1_555 . 120_556 n
Al1 Ca2 O2 155.08(11) 10_556 . 1_555 n
Al1 Ca2 O2 29.47(4) 10_556 . 10_556 n
Al1 Ca2 O1 79.665(17) 10_556 . 1_555 n
Al1 Ca2 O1 107.527(15) 10_556 . 10_556 n
Al1 Ca2 Ca2 152.61(12) 10_556 . 2_546 n
Al1 Ca2 Ca2 120.45(14) 10_556 . 3_645 n
Al1 Ca2 Ca2 54.34(5) 10_556 . 11_565 n
Al1 Ca2 Ca2 54.34(5) 10_556 . 112_556 n
Al1 Ca2 O3 54.7(5) 10_556 . 3_655 n
Al1 Ca2 O3 76.3(8) 10_556 . 13_645 n
Al1 Ca2 O3 96.7(6) 10_556 . 119_547 n
Al1 Ca2 O3 76.7(8) 10_556 . 120_556 n
O2 Ca2 O2 171.57(31) 1_555 . 10_556 n
O2 Ca2 O1 80.93(5) 1_555 . 1_555 n
O2 Ca2 O1 96.97(6) 1_555 . 10_556 n
O2 Ca2 Ca2 34.65(5) 1_555 . 2_546 n
O2 Ca2 Ca2 34.65(5) 1_555 . 3_645 n
O2 Ca2 Ca2 137.05(26) 1_555 . 11_565 n
O2 Ca2 Ca2 147.70(11) 1_555 . 112_556 n
O2 Ca2 O3 113.5(6) 1_555 . 3_655 n
O2 Ca2 O3 86.9(7) 1_555 . 13_645 n
O2 Ca2 O3 74.8(6) 1_555 . 119_547 n
O2 Ca2 O3 101.1(7) 1_555 . 120_556 n
O2 Ca2 O1 96.97(6) 10_556 . 1_555 n
O2 Ca2 O1 80.93(5) 10_556 . 10_556 n
O2 Ca2 Ca2 137.05(26) 10_556 . 2_546 n
O2 Ca2 Ca2 147.70(11) 10_556 . 3_645 n
O2 Ca2 Ca2 34.65(5) 10_556 . 11_565 n
O2 Ca2 Ca2 34.65(5) 10_556 . 112_556 n
O2 Ca2 O3 74.8(6) 10_556 . 3_655 n
O2 Ca2 O3 101.1(7) 10_556 . 13_645 n
O2 Ca2 O3 113.5(6) 10_556 . 119_547 n
O2 Ca2 O3 86.9(7) 10_556 . 120_556 n
O1 Ca2 O1 151.46(30) 1_555 . 10_556 n
O1 Ca2 Ca2 80.899(17) 1_555 . 2_546 n
O1 Ca2 Ca2 54.29(8) 1_555 . 3_645 n
O1 Ca2 Ca2 81.60(20) 1_555 . 11_565 n
O1 Ca2 Ca2 131.28(10) 1_555 . 112_556 n
O1 Ca2 O3 98.3(8) 1_555 . 3_655 n
O1 Ca2 O3 86.0(5) 1_555 . 13_645 n
O1 Ca2 O3 108.4(8) 1_555 . 119_547 n
O1 Ca2 O3 122.5(6) 1_555 . 120_556 n
O1 Ca2 Ca2 81.60(20) 10_556 . 2_546 n
O1 Ca2 Ca2 131.28(10) 10_556 . 3_645 n
O1 Ca2 Ca2 80.899(17) 10_556 . 11_565 n
O1 Ca2 Ca2 54.29(8) 10_556 . 112_556 n
O1 Ca2 O3 108.4(8) 10_556 . 3_655 n
O1 Ca2 O3 122.5(6) 10_556 . 13_645 n
O1 Ca2 O3 98.3(8) 10_556 . 119_547 n
O1 Ca2 O3 86.0(5) 10_556 . 120_556 n
Ca2 Ca2 Ca2 60.0 2_546 . 3_645 n
Ca2 Ca2 Ca2 103.77(17) 2_546 . 11_565 n
Ca2 Ca2 Ca2 133.66(14) 2_546 . 112_556 n
Ca2 Ca2 O3 148.1(6) 2_546 . 3_655 n
Ca2 Ca2 O3 121.3(7) 2_546 . 13_645 n
Ca2 Ca2 O3 107.6(6) 2_546 . 119_547 n
Ca2 Ca2 O3 130.4(8) 2_546 . 120_556 n
Ca2 Ca2 Ca2 133.66(14) 3_645 . 11_565 n
Ca2 Ca2 Ca2 162.26(21) 3_645 . 112_556 n
Ca2 Ca2 O3 93.5(8) 3_645 . 3_655 n
Ca2 Ca2 O3 66.0(6) 3_645 . 13_645 n
Ca2 Ca2 O3 69.6(8) 3_645 . 119_547 n
Ca2 Ca2 O3 96.6(6) 3_645 . 120_556 n
Ca2 Ca2 Ca2 60.0 11_565 . 112_556 n
Ca2 Ca2 O3 107.6(6) 11_565 . 3_655 n
Ca2 Ca2 O3 130.4(8) 11_565 . 13_645 n
Ca2 Ca2 O3 148.1(6) 11_565 . 119_547 n
Ca2 Ca2 O3 121.3(7) 11_565 . 120_556 n
Ca2 Ca2 O3 69.6(8) 112_547 . 3_655 n
Ca2 Ca2 O3 96.6(6) 112_547 . 13_645 n
Ca2 Ca2 O3 93.5(8) 112_547 . 119_547 n
Ca2 Ca2 O3 66.0(6) 112_547 . 120_556 n
O3 Ca2 O3 28.0(7) 3_655 . 13_645 n
O3 Ca2 O3 42.1(11) 3_655 . 119_547 n
O3 Ca2 O3 28.0(7) 3_655 . 120_556 n
O3 Ca2 O3 28.0(7) 13_645 . 119_547 n
O3 Ca2 O3 37.7(10) 13_645 . 120_556 n
O3 Ca2 O3 28.0(7) 119_547 . 120_556 n
Ca1 O3 Ca2 5.23(15) 2_545 . 2_545 n
Ca1 O3 Ca2 145.3(9) 2_545 . 4_565 n
Ca1 O3 O3 91.7(25) 2_545 . 14_554 n
Ca1 O3 O3 91.7(25) 2_545 . 121_546 n
Ca1 O3 O3 74.2(4) 2_545 . 123_645 n
Ca2 O3 Ca2 140.1(10) 2_545 . 4_565 n
Ca2 O3 O3 87.9(24) 2_545 . 14_554 n
Ca2 O3 O3 87.9(24) 2_545 . 121_546 n
Ca2 O3 O3 69.0(5) 2_545 . 123_645 n
Ca2 O3 O3 64.1(23) 4_565 . 14_554 n
Ca2 O3 O3 64.1(23) 4_565 . 121_546 n
Ca2 O3 O3 71.1(5) 4_565 . 123_645 n
O3 O3 O3 87.1(11) 14_554 . 121_546 n
O3 O3 O3 46.5(6) 14_554 . 123_645 n
O3 O3 O3 46.5(6) 121_546 . 123_645 n

loop_
_geom_bond_atom_site_label_1
_geom_bond_atom_site_label_2
_geom_bond_distance
_geom_bond_site_symmetry_1
_geom_bond_site_symmetry_2
_geom_bond_publ_flag
Ca1 Ca1 3.68180(6) . 2_546 n
Ca1 Ca1 3.68180(6) . 3_645 n
Ca1 Ca1 5.51218(29) . 4_566 n
Ca1 Ca1 5.7167(4) . 5_646 n
Ca1 Ca1 5.6132(12) . 6_755 n
Ca1 Ca1 3.68180(6) . 11_565 n
Ca1 Ca1 5.51218(29) . 13_646 n
Ca1 Ca1 5.7167(4) . 14_655 n
Ca1 Ca1 5.51218(29) . 17_534 n
Ca1 Ca1 5.7167(4) . 18_444 n
Ca1 Ca1 5.51218(29) . 104_656 n
Ca1 Ca1 5.7167(4) . 105_656 n
Ca1 Ca1 3.68180(6) . 112_646 n
Ca1 Al1 3.5743(6) . 1_555 n
Ca1 Al1 3.1461(6) . 4_566 n
Ca1 Al1 3.5743(6) . 10_556 n
Ca1 Al1 3.1460(6) . 16_435 n
Ca1 Al2 3.59792(22) . 1_555 n
Ca1 Al2 3.1895(6) . 2_546 n
Ca1 Al2 3.59792(22) . 10_556 n
Ca1 O2 2.4155(4) . 1_555 n
Ca1 O2 4.5699(7) . 4_566 n
Ca1 O2 2.4155(4) . 10_556 n
Ca1 O2 4.5699(7) . 16_435 n
Ca1 O1 2.3450(4) . 1_555 n
Ca1 O1 2.5412(7) . 2_546 n
Ca1 O1 4.0079(4) . 3_645 n
Ca1 O1 4.4850(5) . 7_745 n
Ca1 O1 4.7757(6) . 9_655 n
Ca1 O1 2.3450(4) . 10_556 n
Ca1 O1 2.5412(7) . 11_565 n
Ca1 O1 4.8506(6) . 15_555 n
Ca1 O1 4.9489(4) . 20_565 n
Ca1 O1 4.9283(4) . 21_546 n
Ca1 O1 4.4850(5) . 23_756 n
Ca1 O1 3.7163(5) . 104_656 n
Ca1 O1 4.4673(7) . 105_656 n
Ca1 O1 4.7757(6) . 112_646 n
Ca1 O1 4.9489(4) . 113_536 n
Ca1 O1 4.4673(7) . 114_644 n
Ca1 O1 4.8506(6) . 116_546 n
Ca1 O1 3.7163(5) . 117_645 n
Ca1 O1 4.9283(4) . 118_555 n
Ca1 O1 4.0079(4) . 119_666 n
Ca1 Ca2 0.708(6) . 1_555 n
Ca1 Ca2 3.4936(9) . 2_546 n
Ca1 Ca2 4.056(4) . 3_645 n
Ca1 Ca2 4.979(5) . 4_566 n
Ca1 Ca2 4.905(7) . 6_755 n
Ca1 Ca2 3.4936(9) . 11_565 n
Ca1 Ca2 5.7689(24) . 13_646 n
Ca1 Ca2 4.979(5) . 17_534 n
Ca1 Ca2 5.5973(5) . 18_444 n
Ca1 Ca2 5.7689(24) . 104_656 n
Ca1 Ca2 5.5973(5) . 105_656 n
Ca1 Ca2 4.056(4) . 112_646 n
Ca1 O3 4.075(28) . 1_556 n
Ca1 O3 2.787(25) . 3_655 n
Ca1 O3 3.220(25) . 5_546 n
Ca1 O3 4.075(28) . 10_555 n
Ca1 O3 3.028(24) . 13_645 n
Ca1 O3 3.220(25) . 14_555 n
Ca1 O3 4.444(21) . 18_544 n
Ca1 O3 3.466(30) . 107_655 n
Ca1 O3 2.787(25) . 119_656 n
Ca1 O3 3.028(24) . 120_655 n
Ca1 O3 4.444(21) . 121_556 n
Ca1 O3 3.466(30) . 123_656 n
Al1 Ca1 3.5743(6) . 1_555 n
Al1 Ca1 3.5742(6) . 2_546 n
Al1 Ca1 3.5742(6) . 3_645 n
Al1 Ca1 3.1461(6) . 13_646 n
Al1 Ca1 3.1461(6) . 14_655 n
Al1 Ca1 3.1460(6) . 15_556 n
Al1 Al2 3.27331(10) . 8_646 n
Al1 Al2 3.27330(10) . 9_655 n
Al1 Al2 3.27334(10) . 10_556 n
Al1 O2 1.7261(9) . 1_555 n
Al1 O2 3.4666(9) . 116_546 n
Al1 O1 3.7494(4) . 8_646 n
Al1 O1 3.7494(4) . 9_655 n
Al1 O1 3.7495(4) . 10_556 n
Al1 O1 1.7778(5) . 116_546 n
Al1 O1 1.7778(5) . 117_645 n
Al1 O1 1.7778(5) . 118_555 n
Al1 Ca2 3.3328(17) . 1_555 n
Al1 Ca2 3.3328(17) . 2_546 n
Al1 Ca2 3.3328(17) . 3_645 n
Al1 Ca2 4.670(5) . 4_566 n
Al1 Ca2 4.670(5) . 5_647 n
Al1 Ca2 4.670(5) . 6_755 n
Al1 Ca2 3.532(4) . 13_646 n
Al1 Ca2 3.532(4) . 14_655 n
Al1 Ca2 3.532(4) . 15_556 n
Al1 O3 3.608(30) . 13_645 n
Al1 O3 3.609(30) . 14_555 n
Al1 O3 3.608(30) . 15_546 n
Al1 O3 2.725(20) . 119_656 n
Al1 O3 3.593(29) . 120_655 n
Al1 O3 3.593(29) . 121_556 n
Al1 O3 3.593(29) . 122_646 n
Al1 O3 2.725(20) . 123_656 n
Al1 O3 2.725(20) . 124_656 n
Al2 Ca1 3.59792(22) . 1_555 n
Al2 Ca1 3.1895(6) . 3_645 n
Al2 Ca1 3.1895(6) . 5_646 n
Al2 Ca1 3.59792(22) . 7_745 n
Al2 Ca1 3.59792(22) . 17_534 n
Al2 Ca1 3.59792(22) . 104_656 n
Al2 Al1 3.27330(10) . 6_755 n
Al2 Al1 3.27334(10) . 10_556 n
Al2 Al1 3.27330(10) . 16_435 n
Al2 Al1 3.27334(10) . 23_746 n
Al2 O2 3.9171(4) . 6_755 n
Al2 O2 3.9171(4) . 10_556 n
Al2 O2 3.9171(4) . 16_435 n
Al2 O2 3.9171(4) . 23_746 n
Al2 O1 1.7419(4) . 1_555 n
Al2 O1 1.7419(4) . 7_745 n
Al2 O1 1.7419(4) . 104_656 n
Al2 O1 1.7419(4) . 113_536 n
Al2 Ca2 3.4051(11) . 1_555 n
Al2 Ca2 3.898(6) . 3_645 n
Al2 Ca2 3.898(6) . 5_646 n
Al2 Ca2 4.917(5) . 6_755 n
Al2 Ca2 3.4051(11) . 7_745 n
Al2 Ca2 4.917(5) . 11_565 n
Al2 Ca2 4.917(5) . 16_435 n
Al2 Ca2 3.4051(11) . 17_534 n
Al2 Ca2 4.917(5) . 102_535 n
Al2 Ca2 3.4051(11) . 104_656 n
Al2 O3 3.341(29) . 3_655 n
Al2 O3 3.168(25) . 4_555 n
Al2 O3 3.341(29) . 5_546 n
Al2 O3 3.341(29) . 9_645 n
Al2 O3 3.168(25) . 13_645 n
Al2 O3 3.341(29) . 21_646 n
Al2 O3 3.168(25) . 101_545 n
Al2 O3 3.168(25) . 107_655 n
O2 Ca1 2.4155(4) . 1_555 n
O2 Ca1 2.4155(4) . 2_546 n
O2 Ca1 2.4156(4) . 3_645 n
O2 Ca1 4.5699(7) . 13_646 n
O2 Ca1 4.5699(7) . 14_655 n
O2 Ca1 4.5699(7) . 15_556 n
O2 Al1 1.7261(9) . 1_555 n
O2 Al1 3.4666(9) . 16_435 n
O2 Al2 3.9171(4) . 8_646 n
O2 Al2 3.9171(4) . 9_655 n
O2 Al2 3.9171(4) . 10_556 n
O2 O1 3.1017(8) . 1_555 n
O2 O1 3.1016(8) . 2_546 n
O2 O1 3.1017(8) . 3_645 n
O2 O1 3.5786(4) . 8_646 n
O2 O1 3.5786(4) . 9_655 n
O2 O1 3.5786(4) . 10_556 n
O2 O1 2.9845(7) . 116_546 n
O2 O1 2.9845(7) . 117_645 n
O2 O1 2.9845(7) . 118_555 n
O2 Ca2 2.3620(5) . 1_555 n
O2 Ca2 2.3620(5) . 2_546 n
O2 Ca2 2.3620(5) . 3_645 n
O2 Ca2 4.965(6) . 4_566 n
O2 Ca2 4.965(6) . 5_647 n
O2 Ca2 4.965(6) . 6_755 n
O2 Ca2 4.987(4) . 13_646 n
O2 Ca2 4.987(4) . 14_655 n
O2 Ca2 4.988(4) . 15_556 n
O2 O3 3.747(23) . 1_556 n
O2 O3 3.747(23) . 2_646 n
O2 O3 3.747(23) . 3_655 n
O2 O3 3.241(28) . 13_645 n
O2 O3 3.241(28) . 14_555 n
O2 O3 3.241(28) . 15_546 n
O2 O3 2.726(24) . 119_656 n
O2 O3 3.638(25) . 120_655 n
O2 O3 3.638(25) . 121_556 n
O2 O3 3.638(25) . 122_646 n
O2 O3 2.726(24) . 123_656 n
O2 O3 2.726(24) . 124_656 n
O1 Ca1 2.3450(4) . 1_555 n
O1 Ca1 4.0079(4) . 2_546 n
O1 Ca1 2.5412(7) . 3_645 n
O1 Ca1 4.4673(7) . 5_646 n
O1 Ca1 4.4850(5) . 7_745 n
O1 Ca1 4.7757(6) . 11_565 n
O1 Ca1 4.8506(6) . 16_435 n
O1 Ca1 3.7163(5) . 17_534 n
O1 Ca1 4.9283(4) . 18_444 n
O1 Ca1 4.9489(4) . 104_656 n
O1 Al1 3.7495(4) . 10_556 n
O1 Al1 1.7778(5) . 16_435 n
O1 Al2 1.7419(4) . 1_555 n
O1 O2 3.1017(8) . 1_555 n
O1 O2 3.5786(4) . 10_556 n
O1 O2 2.9845(7) . 16_435 n
O1 O1 2.7484(7) . 2_546 n
O1 O1 2.7484(7) . 3_645 n
O1 O1 2.7675(9) . 7_745 n
O1 O1 2.8823(7) . 104_656 n
O1 O1 2.8823(7) . 113_536 n
O1 Ca2 2.4168(16) . 1_555 n
O1 Ca2 4.2393(26) . 2_546 n
O1 Ca2 3.159(6) . 3_645 n
O1 Ca2 4.1318(28) . 7_745 n
O1 Ca2 4.266(4) . 11_565 n
O1 Ca2 4.430(4) . 16_435 n
O1 Ca2 3.3870(25) . 17_534 n
O1 Ca2 4.8541(5) . 18_444 n
O1 Ca2 4.9122(4) . 104_656 n
O1 O3 3.434(28) . 3_655 n
O1 O3 3.008(21) . 4_555 n
O1 O3 2.605(24) . 5_546 n
O1 O3 3.670(31) . 9_645 n
O1 O3 3.705(27) . 10_555 n
O1 O3 3.250(25) . 13_645 n
O1 O3 3.855(23) . 18_544 n
O1 O3 2.952(30) . 107_655 n
O1 O3 3.931(30) . 112_646 n
O1 O3 3.679(28) . 119_656 n
Ca2 Ca1 0.708(6) . 1_555 n
Ca2 Ca1 4.056(4) . 2_546 n
Ca2 Ca1 3.4936(9) . 3_645 n
Ca2 Ca1 5.7689(24) . 4_566 n
Ca2 Ca1 5.5973(5) . 5_646 n
Ca2 Ca1 4.905(7) . 6_755 n
Ca2 Ca1 4.056(4) . 11_565 n
Ca2 Ca1 4.979(5) . 13_646 n
Ca2 Ca1 5.5973(5) . 14_655 n
Ca2 Ca1 5.7689(24) . 17_534 n
Ca2 Ca1 4.979(5) . 104_656 n
Ca2 Ca1 3.4936(9) . 112_646 n
Ca2 Al1 3.3328(17) . 1_555 n
Ca2 Al1 3.532(4) . 4_566 n
Ca2 Al1 4.670(5) . 6_755 n
Ca2 Al1 3.3328(17) . 10_556 n
Ca2 Al1 4.670(5) . 13_646 n
Ca2 Al1 3.532(4) . 16_435 n
Ca2 Al2 3.4051(11) . 1_555 n
Ca2 Al2 3.898(6) . 2_546 n
Ca2 Al2 4.917(5) . 6_755 n
Ca2 Al2 4.917(5) . 9_655 n
Ca2 Al2 3.4051(11) . 10_556 n
Ca2 O2 2.3620(5) . 1_555 n
Ca2 O2 4.987(4) . 4_566 n
Ca2 O2 4.965(6) . 6_755 n
Ca2 O2 2.3620(5) . 10_556 n
Ca2 O2 4.965(6) . 13_646 n
Ca2 O2 4.988(4) . 16_435 n
Ca2 O1 2.4168(16) . 1_555 n
Ca2 O1 3.159(6) . 2_546 n
Ca2 O1 4.2393(26) . 3_645 n
Ca2 O1 4.1318(28) . 7_745 n
Ca2 O1 4.266(4) . 9_655 n
Ca2 O1 2.4168(16) . 10_556 n
Ca2 O1 3.159(6) . 11_565 n
Ca2 O1 4.430(4) . 15_555 n
Ca2 O1 4.9122(4) . 20_565 n
Ca2 O1 4.8541(5) . 21_546 n
Ca2 O1 4.1318(28) . 23_756 n
Ca2 O1 3.3870(25) . 104_656 n
Ca2 O1 4.266(4) . 112_646 n
Ca2 O1 4.9122(4) . 113_536 n
Ca2 O1 4.430(4) . 116_546 n
Ca2 O1 3.3870(25) . 117_645 n
Ca2 O1 4.8541(5) . 118_555 n
Ca2 O1 4.2393(26) . 119_666 n
Ca2 Ca2 3.8860(30) . 2_546 n
Ca2 Ca2 3.8860(30) . 3_645 n
Ca2 Ca2 5.2615(15) . 4_566 n
Ca2 Ca2 4.197(13) . 6_755 n
Ca2 Ca2 3.8860(30) . 11_565 n
Ca2 Ca2 5.2615(15) . 13_646 n
Ca2 Ca2 5.2615(15) . 17_534 n
Ca2 Ca2 5.2615(15) . 104_656 n
Ca2 Ca2 3.8860(30) . 112_646 n
Ca2 O3 4.536(27) . 1_556 n
Ca2 O3 2.114(25) . 3_655 n
Ca2 O3 3.633(26) . 5_546 n
Ca2 O3 4.536(27) . 10_555 n
Ca2 O3 2.349(25) . 13_645 n
Ca2 O3 3.633(26) . 14_555 n
Ca2 O3 4.766(22) . 18_544 n
Ca2 O3 3.720(29) . 107_655 n
Ca2 O3 4.955(24) . 108_645 n
Ca2 O3 2.114(25) . 119_656 n
Ca2 O3 2.349(25) . 120_655 n
Ca2 O3 4.766(22) . 121_556 n
Ca2 O3 3.720(29) . 123_656 n
Ca2 O3 4.955(24) . 124_656 n
O3 Ca1 4.075(28) . 1_554 n
O3 Ca1 2.787(25) . 2_545 n
O3 Ca1 3.028(24) . 4_565 n
O3 Ca1 4.444(21) . 14_654 n
O3 Ca1 3.220(25) . 105_655 n
O3 Ca1 3.466(30) . 107_654 n
O3 Al1 3.608(30) . 4_565 n
O3 Al1 2.725(20) . 8_645 n
O3 Al1 3.593(29) . 14_654 n
O3 Al2 3.341(29) . 2_545 n
O3 Al2 3.168(25) . 4_565 n
O3 O2 3.747(23) . 1_554 n
O3 O2 3.241(28) . 4_565 n
O3 O2 2.726(24) . 8_645 n
O3 O2 3.638(25) . 14_654 n
O3 O1 3.434(28) . 2_545 n
O3 O1 3.250(25) . 4_565 n
O3 O1 3.679(28) . 8_645 n
O3 O1 3.705(27) . 10_555 n
O3 O1 3.670(31) . 11_564 n
O3 O1 3.008(21) . 13_545 n
O3 O1 3.931(30) . 24_665 n
O3 O1 2.605(24) . 105_655 n
O3 O1 2.952(30) . 107_654 n
O3 O1 3.855(23) . 118_554 n
O3 Ca2 4.536(27) . 1_554 n
O3 Ca2 2.114(25) . 2_545 n
O3 Ca2 2.349(25) . 4_565 n
O3 Ca2 4.955(24) . 12_546 n
O3 Ca2 4.766(22) . 14_654 n
O3 Ca2 3.633(26) . 105_655 n
O3 Ca2 3.720(29) . 107_654 n
O3 O3 1.102(29) . 14_554 n
O3 O3 1.102(29) . 121_555 n
O3 O3 1.52(4) . 123_655 n

loop_
_pd_block_diffractogram_id
2006-04-03T12:06|C12A7_eV_RT_H_01|Aranda_M._A._G.|ID31
2006-04-03T12:06|C12A7_eV_RT_H_02|Aranda_M._A._G.|HRPT
